data_8000183
loop_
_publ_author_name
'Nakao, Yoshiaki'
'Takeda, Masahide'
'Chen, Jinshui'
'Hiyama, Tamejiro'
'Ichikawa, Yoshitaka'
'Shintani, Ryo'
'Hayashi, Tamio'

_publ_section_title
;
 Rhodium-catalyzed Addition of
 Organo[2-(hydroxymethyl)phenyl]dimethylsilanes to Arenesulfonylimines
;
_journal_issue 3
_journal_name_full 'Chemistry Letters'
_journal_page_first 290
_journal_paper_doi 10.1246/cl.2008.290
_journal_volume 37
_journal_year 2008
_chemical_absolute_configuration 'CHOOSE rm ad rmad syn or unk'
_chemical_formula_moiety 'C16 H16 N2 O4 S '
_chemical_formula_sum 'C16 H16 N2 O4 S'
_chemical_formula_weight 332.37
_space_group_IT_number 19
_symmetry_cell_setting orthorhombic
_symmetry_Int_Tables_number 19
_symmetry_space_group_name_Hall 'P 2ac 2ab'
_symmetry_space_group_name_H-M 'P 21 21 21'
_cell_angle_alpha 90.0000
_cell_angle_beta 90.0000
_cell_angle_gamma 90.0000
_cell_formula_units_Z 4
_cell_length_a 6.882(6)
_cell_length_b 10.123(6)
_cell_length_c 22.22(3)
_cell_measurement_reflns_used 1705
_cell_measurement_temperature 123.1
_cell_measurement_theta_max 26.4
_cell_measurement_theta_min 3.1
_cell_volume 1548(3)
_computing_cell_refinement PROCESS-AUTO
_computing_data_collection PROCESS-AUTO
_computing_data_reduction CrystalStructure
_computing_publication_material 'CrystalStructure 3.8'
_computing_structure_refinement CRYSTALS
_computing_structure_solution SIR92
_diffrn_detector_area_resol_mean 5.00
_diffrn_measured_fraction_theta_full 0.997
_diffrn_measured_fraction_theta_max 0.997
_diffrn_measurement_device_type 'Rigaku RAXIS-RAPID'
_diffrn_measurement_method \w
_diffrn_radiation_type 'Mo K\a'
_diffrn_radiation_wavelength 0.71075
_diffrn_reflns_av_R_equivalents 0.048
_diffrn_reflns_limit_h_max 8
_diffrn_reflns_limit_h_min -8
_diffrn_reflns_limit_k_max 13
_diffrn_reflns_limit_k_min -13
_diffrn_reflns_limit_l_max 28
_diffrn_reflns_limit_l_min -28
_diffrn_reflns_number 14586
_diffrn_reflns_theta_full 27.47
_diffrn_reflns_theta_max 27.47
_exptl_absorpt_coefficient_mu 0.231
_exptl_absorpt_correction_type none
_exptl_crystal_colour colorless
_exptl_crystal_density_diffrn 1.426
_exptl_crystal_density_method 'not measured'
_exptl_crystal_description prism
_exptl_crystal_F_000 696.00
_exptl_crystal_size_max 0.50
_exptl_crystal_size_mid 0.40
_exptl_crystal_size_min 0.15
_refine_diff_density_max 2.32
_refine_diff_density_min -2.19
_refine_ls_abs_structure_details 'Flack, H. D. (1983), Acta Cryst. A39, 876-881.  1472 Friedel Pairs'
_refine_ls_abs_structure_Flack 0.01(5)
_refine_ls_extinction_method none
_refine_ls_goodness_of_fit_ref 1.014
_refine_ls_hydrogen_treatment refall
_refine_ls_number_parameters 228
_refine_ls_number_reflns 11866
_refine_ls_R_factor_gt 0.0435
_refine_ls_shift/su_max 0.0000
_refine_ls_structure_factor_coef F
_refine_ls_weighting_details
;
    Chebychev polynomial with 3 parameters (Carruthers & Watkin, 1979)
    46.0713    60.6799    19.8729
;
_refine_ls_weighting_scheme calc
_refine_ls_wR_factor_ref 0.0486
_reflns_number_gt 11819
_reflns_number_total 3513
_reflns_threshold_expression F^2^>2.0\s(F^2^)
_cod_data_source_file 37-290sup1.cif
_cod_data_source_block '_71018yuki'
_cod_original_cell_volume 1548(2)
_cod_original_formula_sum 'C16 H16 N2 O4 S '
_cod_database_code 8000183

loop_
_symmetry_equiv_pos_site_id
_symmetry_equiv_pos_as_xyz
1 +X,+Y,+Z
2 1/2+X,1/2-Y,-Z
3 -X,1/2+Y,1/2-Z
4 1/2-X,-Y,1/2+Z

loop_
_atom_site_label
_atom_site_type_symbol
_atom_site_fract_x
_atom_site_fract_y
_atom_site_fract_z
_atom_site_U_iso_or_equiv
_atom_site_adp_type
_atom_site_occupancy
_atom_site_symmetry_multiplicity
_atom_site_calc_flag
_atom_site_refinement_flags
S(1) S 1.00717(6) 0.22975(3) 0.202620(10) 0.01738(7) Uani 1.00 1 d .
O(3) O 0.24082(19) 0.34041(12) 0.02921(5) 0.0313(3) Uani 1.00 1 d .
O(1) O 1.06191(17) 0.09456(10) 0.21328(5) 0.0244(2) Uani 1.00 1 d .
O(2) O 1.14371(17) 0.32218(10) 0.17785(5) 0.0234(2) Uani 1.00 1 d .
N(2) N 0.2863(2) 0.23568(14) 0.05293(6) 0.0245(3) Uani 1.00 1 d .
N(1) N 0.94024(19) 0.29178(11) 0.26642(5) 0.0179(3) Uani 1.00 1 d .
O(4) O 0.1880(2) 0.13468(12) 0.05071(6) 0.0372(3) Uani 1.00 1 d .
C(11) C 0.8022(2) 0.22680(15) 0.15427(6) 0.0176(3) Uani 1.00 1 d .
C(8) C 1.0749(2) 0.23571(16) 0.48400(7) 0.0240(3) Uani 1.00 1 d .
C(12) C 0.7493(2) 0.34238(15) 0.12463(7) 0.0215(3) Uani 1.00 1 d .
C(14) C 0.4705(2) 0.23220(14) 0.08733(6) 0.0185(3) Uani 1.00 1 d .
C(10) C 0.9203(2) 0.11256(14) 0.40515(7) 0.0202(3) Uani 1.00 1 d .
C(2) C 0.5991(2) 0.26068(15) 0.30437(7) 0.0228(3) Uani 1.00 1 d .
C(5) C 0.8958(2) 0.22712(15) 0.37138(6) 0.0177(3) Uani 1.00 1 d .
C(9) C 1.0112(2) 0.11686(14) 0.46105(6) 0.0232(3) Uani 1.00 1 d .
C(13) C 0.5809(2) 0.34485(14) 0.09048(7) 0.0214(3) Uani 1.00 1 d .
C(6) C 0.9564(2) 0.34738(14) 0.39554(6) 0.0205(3) Uani 1.00 1 d .
C(1) C 0.8110(2) 0.21926(14) 0.30787(6) 0.0180(3) Uani 1.00 1 d .
C(16) C 0.6909(2) 0.11316(15) 0.14932(7) 0.0223(4) Uani 1.00 1 d .
C(3) C 0.5380(2) 0.36055(17) 0.27087(7) 0.0307(4) Uani 1.00 1 d .
C(7) C 1.0470(2) 0.35221(15) 0.45140(7) 0.0227(3) Uani 1.00 1 d .
C(15) C 0.5213(2) 0.11546(13) 0.11544(7) 0.0239(3) Uani 1.00 1 d .
C(4) C 0.4631(2) 0.17457(18) 0.34007(8) 0.0377(5) Uani 1.00 1 d .
H(1) H 0.8222 0.1306 0.2990 0.021 Uiso 1.00 1 c R
H(2) H 0.3869 0.3716 0.2700 0.037 Uiso 1.00 1 c R
H(6) H 0.4936 0.0903 0.3340 0.045 Uiso 1.00 1 c R
H(4) H 0.4928 0.1822 0.3838 0.046 Uiso 1.00 1 c R
H(5) H 0.3356 0.2019 0.3273 0.045 Uiso 1.00 1 c R
H(3) H 0.623(3) 0.4149(17) 0.2463(9) 0.040(5) Uiso 1.00 1 c .
H(7) H 0.9278 0.4331 0.3762 0.024 Uiso 1.00 1 c R
H(8) H 1.0830 0.4345 0.4639 0.028 Uiso 1.00 1 c R
H(9) H 1.1528 0.2276 0.5227 0.029 Uiso 1.00 1 c R
H(10) H 1.0285 0.0332 0.4845 0.028 Uiso 1.00 1 c R
H(11) H 0.8851 0.0337 0.3911 0.024 Uiso 1.00 1 c R
H(12) H 0.8203 0.4186 0.1301 0.026 Uiso 1.00 1 c R
H(13) H 0.5202 0.4344 0.0722 0.027 Uiso 1.00 1 c R
H(14) H 0.4466 0.0423 0.1207 0.030 Uiso 1.00 1 c R
H(15) H 0.7447 0.0316 0.1699 0.026 Uiso 1.00 1 c R
H(16) H 0.9311 0.3756 0.2698 0.021 Uiso 1.00 1 c R

loop_
_atom_site_aniso_label
_atom_site_aniso_U_11
_atom_site_aniso_U_22
_atom_site_aniso_U_33
_atom_site_aniso_U_12
_atom_site_aniso_U_13
_atom_site_aniso_U_23
S(1) 0.01738(16) 0.02056(14) 0.01420(14) 0.00219(17) 0.00035(16) 0.00020(13)
O(3) 0.0324(7) 0.0317(6) 0.0299(6) 0.0043(5) -0.0110(5) 0.0001(5)
O(1) 0.0281(6) 0.0235(4) 0.0215(5) 0.0067(4) -0.0012(4) -0.0012(4)
O(2) 0.0187(6) 0.0306(5) 0.0209(5) -0.0022(4) 0.0010(4) 0.0016(4)
N(2) 0.0240(7) 0.0316(7) 0.0180(6) -0.0007(6) -0.0037(5) -0.0039(5)
N(1) 0.0218(7) 0.0152(5) 0.0165(5) -0.0010(4) 0.0013(5) -0.0007(4)
O(4) 0.0363(8) 0.0347(6) 0.0407(7) -0.0142(6) -0.0166(6) 0.0029(5)
C(11) 0.0179(7) 0.0229(6) 0.0119(6) 0.0009(6) 0.0011(5) -0.0013(5)
C(8) 0.0199(7) 0.0350(8) 0.0170(6) 0.0028(7) -0.0026(5) -0.0020(6)
C(12) 0.0241(8) 0.0192(7) 0.0212(7) -0.0039(6) -0.0015(6) 0.0014(5)
C(14) 0.0182(8) 0.0236(6) 0.0137(5) -0.0017(6) -0.0006(5) -0.0028(5)
C(10) 0.0215(8) 0.0186(6) 0.0207(7) 0.0021(6) 0.0021(6) -0.0020(5)
C(2) 0.0194(7) 0.0294(7) 0.0195(7) -0.0016(6) -0.0016(5) -0.0075(6)
C(5) 0.0146(7) 0.0226(6) 0.0160(6) 0.0029(6) 0.0022(5) -0.0012(5)
C(9) 0.0226(8) 0.0248(6) 0.0222(6) 0.0048(8) -0.0010(7) 0.0047(5)
C(13) 0.0256(8) 0.0196(6) 0.0191(7) 0.0011(6) -0.0005(6) 0.0001(5)
C(6) 0.0241(9) 0.0195(6) 0.0180(6) -0.0012(6) 0.0012(6) 0.0012(5)
C(1) 0.0211(7) 0.0174(6) 0.0156(6) -0.0013(6) 0.0017(5) -0.0007(5)
C(16) 0.0266(9) 0.0185(7) 0.0219(7) -0.0004(6) -0.0002(6) 0.0027(6)
C(3) 0.0234(10) 0.0424(9) 0.0263(8) 0.0092(8) -0.0044(7) -0.0068(6)
C(7) 0.0217(9) 0.0242(7) 0.0224(7) -0.0036(6) 0.0011(6) -0.0023(5)
C(15) 0.0270(9) 0.0197(6) 0.0251(7) -0.0049(7) -0.0013(7) -0.0008(5)
C(4) 0.0250(11) 0.0508(10) 0.0373(9) -0.0098(9) 0.0003(8) -0.0021(7)

loop_
_atom_type_symbol
_atom_type_description
_atom_type_scat_dispersion_real
_atom_type_scat_dispersion_imag
_atom_type_scat_source
C C 0.003 0.002
;
International Tables for Crystallography
(1992, Vol. C, Tables 4.2.6.8 and 6.1.1.4)
;
H H 0.000 0.000
;
International Tables for Crystallography
(1992, Vol. C, Table 6.1.1.4)
;
N N 0.006 0.003
;
International Tables for Crystallography
(1992, Vol. C, Tables 4.2.6.8 and 6.1.1.4)
;
O O 0.011 0.006
;
International Tables for Crystallography
(1992, Vol. C, Tables 4.2.6.8 and 6.1.1.4)
;
S S 0.125 0.123
;
International Tables for Crystallography
(1992, Vol. C, Tables 4.2.6.8 and 6.1.1.4)
;

loop_
_geom_angle_atom_site_label_1
_geom_angle_atom_site_label_2
_geom_angle_atom_site_label_3
_geom_angle
_geom_angle_publ_flag
O(1) S(1) O(2) 120.77(6) yes
O(1) S(1) N(1) 107.42(6) yes
O(1) S(1) C(11) 106.97(6) yes
O(2) S(1) N(1) 105.63(6) yes
O(2) S(1) C(11) 107.42(6) yes
N(1) S(1) C(11) 108.12(6) yes
O(3) N(2) O(4) 124.26(14) yes
O(3) N(2) C(14) 117.51(13) yes
O(4) N(2) C(14) 118.22(13) yes
S(1) N(1) C(1) 121.70(9) yes
S(1) C(11) C(12) 118.74(11) yes
S(1) C(11) C(16) 120.09(11) yes
C(12) C(11) C(16) 121.05(14) yes
C(9) C(8) C(7) 120.07(14) yes
C(11) C(12) C(13) 119.56(14) yes
N(2) C(14) C(13) 118.73(13) yes
N(2) C(14) C(15) 118.07(13) yes
C(13) C(14) C(15) 123.20(14) yes
C(5) C(10) C(9) 120.64(13) yes
C(1) C(2) C(3) 122.97(14) yes
C(1) C(2) C(4) 114.21(13) yes
C(3) C(2) C(4) 122.77(15) yes
C(10) C(5) C(6) 118.94(12) yes
C(10) C(5) C(1) 120.03(13) yes
C(6) C(5) C(1) 120.99(12) yes
C(8) C(9) C(10) 120.04(13) yes
C(12) C(13) C(14) 118.44(13) yes
C(5) C(6) C(7) 120.58(13) yes
N(1) C(1) C(2) 114.16(11) yes
N(1) C(1) C(5) 108.66(11) yes
C(2) C(1) C(5) 113.54(11) yes
C(11) C(16) C(15) 119.55(13) yes
C(8) C(7) C(6) 119.67(14) yes
C(14) C(15) C(16) 118.17(14) yes
S(1) N(1) H(16) 119.0 no
C(1) N(1) H(16) 113.2 no
C(9) C(8) H(9) 114.2 no
C(7) C(8) H(9) 125.4 no
C(11) C(12) H(12) 120.2 no
C(13) C(12) H(12) 120.1 no
C(5) C(10) H(11) 121.7 no
C(9) C(10) H(11) 117.5 no
C(8) C(9) H(10) 120.5 no
C(10) C(9) H(10) 119.4 no
C(12) C(13) H(13) 123.1 no
C(14) C(13) H(13) 117.7 no
C(5) C(6) H(7) 122.6 no
C(7) C(6) H(7) 116.6 no
N(1) C(1) H(1) 107.5 no
C(2) C(1) H(1) 109.8 no
C(5) C(1) H(1) 102.5 no
C(11) C(16) H(15) 116.0 no
C(15) C(16) H(15) 124.4 no
C(2) C(3) H(2) 114.0 no
C(2) C(3) H(3) 123.9(12) no
H(2) C(3) H(3) 121.9 no
C(8) C(7) H(8) 125.1 no
C(6) C(7) H(8) 115.2 no
C(14) C(15) H(14) 127.7 no
C(16) C(15) H(14) 113.0 no
C(2) C(4) H(6) 109.2 no
C(2) C(4) H(4) 110.0 no
C(2) C(4) H(5) 104.2 no
H(6) C(4) H(4) 100.0 no
H(6) C(4) H(5) 116.5 no
H(4) C(4) H(5) 116.8 no

loop_
_geom_bond_atom_site_label_1
_geom_bond_atom_site_label_2
_geom_bond_distance
_geom_bond_publ_flag
S(1) O(1) 1.4391(10) yes
S(1) O(2) 1.4358(11) yes
S(1) N(1) 1.6175(11) yes
S(1) C(11) 1.7736(14) yes
O(3) N(2) 1.2247(18) yes
N(2) O(4) 1.2270(19) yes
N(2) C(14) 1.480(2) yes
N(1) C(1) 1.4760(18) yes
C(11) C(12) 1.391(2) yes
C(11) C(16) 1.386(2) yes
C(8) C(9) 1.378(2) yes
C(8) C(7) 1.397(2) yes
C(12) C(13) 1.385(2) yes
C(14) C(13) 1.372(2) yes
C(14) C(15) 1.3817(19) yes
C(10) C(5) 1.391(2) yes
C(10) C(9) 1.392(2) yes
C(2) C(1) 1.519(2) yes
C(2) C(3) 1.324(2) yes
C(2) C(4) 1.505(2) yes
C(5) C(6) 1.394(2) yes
C(5) C(1) 1.5293(19) yes
C(6) C(7) 1.390(2) yes
C(16) C(15) 1.389(2) yes
N(1) H(16) 0.854 no
C(8) H(9) 1.016 no
C(12) H(12) 0.921 no
C(10) H(11) 0.891 no
C(9) H(10) 1.002 no
C(13) H(13) 1.078 no
C(6) H(7) 0.989 no
C(1) H(1) 0.922 no
C(16) H(15) 1.014 no
C(3) H(2) 1.046 no
C(3) H(3) 0.97(2) no
C(7) H(8) 0.913 no
C(15) H(14) 0.909 no
C(4) H(6) 0.889 no
C(4) H(4) 0.996 no
C(4) H(5) 0.963 no

loop_
_geom_contact_atom_site_label_1
_geom_contact_atom_site_label_2
_geom_contact_distance
_geom_contact_site_symmetry_2
S(1) C(12) 2.7301(16) .
S(1) C(1) 2.7026(14) .
S(1) C(16) 2.7447(17) .
O(3) O(2) 3.3749(15) 1_455
O(3) O(4) 2.1673(17) .
O(3) O(4) 3.5624(18) 2_555
O(3) C(14) 2.3164(18) .
O(3) C(14) 3.2723(18) 2_455
O(3) C(10) 3.3085(19) 3_655
O(3) C(9) 3.300(2) 3_655
O(3) C(13) 2.708(2) .
O(3) C(13) 3.4354(19) 2_455
O(3) C(15) 3.5472(19) .
O(3) C(15) 3.5796(19) 2_455
O(1) O(2) 2.4992(14) .
O(1) N(1) 2.4660(15) .
O(1) N(1) 3.0981(15) 3_745
O(1) C(11) 2.5898(18) .
O(1) C(6) 3.4820(17) 3_745
O(1) C(1) 2.9989(17) .
O(1) C(16) 2.928(2) .
O(2) O(3) 3.3749(15) 1_655
O(2) O(1) 2.4992(14) .
O(2) N(2) 3.0718(17) 1_655
O(2) N(1) 2.4349(16) .
O(2) O(4) 3.4172(16) 1_655
O(2) C(11) 2.5946(18) .
O(2) C(12) 2.968(2) .
O(2) C(14) 3.1516(18) 1_655
O(2) C(10) 3.4980(17) 3_755
O(2) C(13) 3.588(2) 1_655
O(2) C(3) 3.433(2) 1_655
N(2) O(2) 3.0718(17) 1_455
N(2) C(13) 2.455(2) .
N(2) C(13) 3.580(2) 2_455
N(2) C(15) 2.455(2) .
N(1) O(1) 2.4660(15) .
N(1) O(1) 3.0981(15) 3_755
N(1) O(2) 2.4349(16) .
N(1) C(11) 2.7470(17) .
N(1) C(12) 3.4520(19) .
N(1) C(10) 3.5796(18) .
N(1) C(2) 2.5144(19) .
N(1) C(5) 2.4416(17) .
N(1) C(6) 2.9260(17) .
N(1) C(3) 2.856(2) .
O(4) O(3) 2.1673(17) .
O(4) O(3) 3.5624(18) 2_455
O(4) O(2) 3.4172(16) 1_455
O(4) C(14) 2.327(2) .
O(4) C(13) 3.552(2) .
O(4) C(13) 3.230(2) 2_455
O(4) C(6) 3.2975(19) 3_645
O(4) C(7) 3.286(2) 3_645
O(4) C(15) 2.714(2) .
C(11) O(1) 2.5898(18) .
C(11) O(2) 2.5946(18) .
C(11) N(1) 2.7470(17) .
C(11) C(14) 2.725(2) .
C(11) C(13) 2.399(2) .
C(11) C(1) 3.4145(18) .
C(11) C(3) 3.442(2) .
C(11) C(15) 2.398(2) .
C(8) C(8) 3.526(2) 2_456
C(8) C(8) 3.526(2) 2_556
C(8) C(10) 2.399(2) .
C(8) C(5) 2.791(2) .
C(8) C(9) 3.568(2) 2_556
C(8) C(6) 2.410(2) .
C(12) S(1) 2.7301(16) .
C(12) O(2) 2.968(2) .
C(12) N(1) 3.4520(19) .
C(12) C(14) 2.369(2) .
C(12) C(16) 2.418(2) .
C(12) C(3) 3.565(2) .
C(12) C(15) 2.789(2) .
C(14) O(3) 2.3164(18) .
C(14) O(3) 3.2723(18) 2_555
C(14) O(2) 3.1516(18) 1_455
C(14) O(4) 2.327(2) .
C(14) C(11) 2.725(2) .
C(14) C(12) 2.369(2) .
C(14) C(16) 2.377(2) .
C(10) O(3) 3.3085(19) 3_645
C(10) O(2) 3.4980(17) 3_745
C(10) N(1) 3.5796(18) .
C(10) C(8) 2.399(2) .
C(10) C(2) 3.485(2) .
C(10) C(6) 2.400(2) .
C(10) C(1) 2.531(2) .
C(10) C(7) 2.775(2) .
C(10) C(4) 3.519(2) .
C(2) N(1) 2.5144(19) .
C(2) C(10) 3.485(2) .
C(2) C(5) 2.550(2) .
C(2) C(6) 3.305(2) .
C(5) N(1) 2.4416(17) .
C(5) C(8) 2.791(2) .
C(5) C(2) 2.550(2) .
C(5) C(9) 2.4180(19) .
C(5) C(3) 3.588(2) .
C(5) C(7) 2.418(2) .
C(5) C(4) 3.104(2) .
C(9) O(3) 3.300(2) 3_645
C(9) C(8) 3.568(2) 2_456
C(9) C(5) 2.4180(19) .
C(9) C(6) 2.7761(19) .
C(9) C(7) 2.405(2) .
C(13) O(3) 2.708(2) .
C(13) O(3) 3.4354(19) 2_555
C(13) O(2) 3.588(2) 1_455
C(13) N(2) 2.455(2) .
C(13) N(2) 3.580(2) 2_555
C(13) O(4) 3.552(2) .
C(13) O(4) 3.230(2) 2_555
C(13) C(11) 2.399(2) .
C(13) C(16) 2.790(2) .
C(13) C(15) 2.4224(19) .
C(6) O(1) 3.4820(17) 3_755
C(6) N(1) 2.9260(17) .
C(6) O(4) 3.2975(19) 3_655
C(6) C(8) 2.410(2) .
C(6) C(10) 2.400(2) .
C(6) C(2) 3.305(2) .
C(6) C(9) 2.7761(19) .
C(6) C(1) 2.5454(19) .
C(1) S(1) 2.7026(14) .
C(1) O(1) 2.9989(17) .
C(1) C(11) 3.4145(18) .
C(1) C(10) 2.531(2) .
C(1) C(6) 2.5454(19) .
C(1) C(3) 2.500(2) .
C(1) C(4) 2.539(2) .
C(16) S(1) 2.7447(17) .
C(16) O(1) 2.928(2) .
C(16) C(12) 2.418(2) .
C(16) C(14) 2.377(2) .
C(16) C(13) 2.790(2) .
C(16) C(3) 3.488(2) 3_645
C(3) O(2) 3.433(2) 1_455
C(3) N(1) 2.856(2) .
C(3) C(11) 3.442(2) .
C(3) C(12) 3.565(2) .
C(3) C(5) 3.588(2) .
C(3) C(1) 2.500(2) .
C(3) C(16) 3.488(2) 3_655
C(3) C(4) 2.485(2) .
C(7) O(4) 3.286(2) 3_655
C(7) C(10) 2.775(2) .
C(7) C(5) 2.418(2) .
C(7) C(9) 2.405(2) .
C(15) O(3) 3.5472(19) .
C(15) O(3) 3.5796(19) 2_555
C(15) N(2) 2.455(2) .
C(15) O(4) 2.714(2) .
C(15) C(11) 2.398(2) .
C(15) C(12) 2.789(2) .
C(15) C(13) 2.4224(19) .
C(4) C(10) 3.519(2) .
C(4) C(5) 3.104(2) .
C(4) C(1) 2.539(2) .
C(4) C(3) 2.485(2) .
S(1) H(1) 2.686 .
S(1) H(2) 3.337 1_655
S(1) H(5) 3.587 1_655
S(1) H(3) 3.38(2) .
S(1) H(7) 3.505 3_745
S(1) H(12) 2.812 .
S(1) H(15) 2.795 .
S(1) H(16) 2.165 .
O(3) H(8) 2.961 4_664
O(3) H(10) 2.709 3_655
O(3) H(11) 2.777 3_655
O(3) H(13) 2.348 .
O(1) H(1) 2.546 .
O(1) H(5) 3.339 1_655
O(1) H(3) 2.97(2) 3_745
O(1) H(7) 2.574 3_745
O(1) H(14) 3.394 1_655
O(1) H(15) 2.470 .
O(1) H(16) 3.238 .
O(1) H(16) 2.248 3_745
O(2) H(1) 3.173 3_755
O(2) H(2) 2.692 1_655
O(2) H(11) 2.641 3_755
O(2) H(12) 2.652 .
O(2) H(16) 2.571 .
N(2) H(10) 3.368 4_654
N(2) H(11) 3.469 3_655
N(2) H(13) 2.611 .
N(2) H(14) 2.705 .
N(1) H(1) 1.961 .
N(1) H(2) 3.180 1_655
N(1) H(5) 3.172 1_655
N(1) H(3) 2.55(2) .
N(1) H(7) 2.829 .
N(1) H(12) 3.392 .
N(1) H(15) 3.549 3_755
O(4) H(7) 2.727 3_645
O(4) H(8) 2.773 3_645
O(4) H(10) 2.976 4_654
O(4) H(13) 3.046 2_455
O(4) H(14) 2.542 .
C(11) H(1) 3.363 .
C(11) H(3) 3.054(19) .
C(11) H(7) 3.571 3_745
C(11) H(12) 2.018 .
C(11) H(13) 3.393 .
C(11) H(14) 3.167 .
C(11) H(15) 2.045 .
C(11) H(16) 3.107 .
C(8) H(4) 3.105 2_556
C(8) H(7) 3.280 .
C(8) H(8) 2.062 .
C(8) H(9) 2.933 2_456
C(8) H(10) 2.075 .
C(8) H(11) 3.186 .
C(12) H(6) 3.152 3_655
C(12) H(3) 2.93(2) .
C(12) H(10) 3.457 3_755
C(12) H(11) 3.195 3_755
C(12) H(13) 2.171 .
C(12) H(15) 3.303 .
C(12) H(16) 3.477 .
C(14) H(10) 3.527 4_654
C(14) H(12) 3.203 .
C(14) H(13) 2.103 .
C(14) H(14) 2.067 .
C(14) H(15) 3.325 .
C(10) H(1) 2.460 .
C(10) H(6) 3.342 .
C(10) H(4) 3.062 .
C(10) H(5) 3.461 1_655
C(10) H(7) 3.309 .
C(10) H(9) 3.277 .
C(10) H(9) 2.929 2_456
C(10) H(10) 2.076 .
C(10) H(12) 2.767 3_745
C(10) H(13) 3.563 3_645
C(2) H(1) 2.026 .
C(2) H(2) 1.994 .
C(2) H(6) 1.984 .
C(2) H(4) 2.069 .
C(2) H(5) 1.976 .
C(2) H(3) 2.032(18) .
C(2) H(7) 3.273 .
C(2) H(11) 3.588 .
C(2) H(14) 3.316 3_655
C(2) H(16) 2.677 .
C(5) H(1) 1.949 .
C(5) H(6) 3.205 .
C(5) H(4) 2.824 .
C(5) H(5) 3.191 1_655
C(5) H(7) 2.100 .
C(5) H(8) 3.209 .
C(5) H(9) 2.924 2_456
C(5) H(10) 3.318 .
C(5) H(11) 2.008 .
C(5) H(16) 2.722 .
C(9) H(8) 3.254 .
C(9) H(8) 3.426 2_456
C(9) H(9) 2.020 .
C(9) H(9) 2.949 2_456
C(9) H(11) 1.969 .
C(9) H(12) 3.078 3_745
C(13) H(6) 3.042 3_655
C(13) H(4) 3.499 3_655
C(13) H(3) 3.55(2) .
C(13) H(12) 2.011 .
C(13) H(14) 3.269 .
C(6) H(1) 3.204 .
C(6) H(5) 3.358 1_655
C(6) H(8) 1.961 .
C(6) H(9) 3.358 .
C(6) H(9) 2.872 2_456
C(6) H(11) 3.215 .
C(6) H(14) 3.423 3_655
C(6) H(15) 3.134 3_755
C(6) H(16) 2.813 .
C(1) H(2) 3.406 .
C(1) H(6) 2.610 .
C(1) H(4) 2.790 .
C(1) H(5) 3.305 .
C(1) H(3) 2.732(19) .
C(1) H(7) 2.764 .
C(1) H(11) 2.686 .
C(1) H(16) 1.976 .
C(16) H(1) 3.451 .
C(16) H(2) 3.078 3_645
C(16) H(7) 3.245 3_745
C(16) H(8) 3.468 3_745
C(16) H(12) 3.246 .
C(16) H(14) 1.935 .
C(3) H(1) 3.104 .
C(3) H(6) 3.090 .
C(3) H(6) 3.300 3_655
C(3) H(4) 3.107 .
C(3) H(5) 2.469 .
C(3) H(14) 3.033 3_655
C(3) H(15) 2.918 3_655
C(3) H(16) 2.710 .
C(7) H(7) 2.034 .
C(7) H(9) 2.151 .
C(7) H(9) 2.889 2_456
C(7) H(10) 3.315 .
C(7) H(13) 3.476 4_665
C(7) H(15) 3.552 3_755
C(15) H(10) 3.294 4_654
C(15) H(13) 3.369 .
C(15) H(15) 2.133 .
C(4) H(1) 2.672 .
C(4) H(2) 2.584 .
C(4) H(3) 3.387(19) .
C(4) H(3) 3.308(18) 3_645
C(4) H(9) 3.462 2_456
C(4) H(11) 3.429 .
C(4) H(12) 3.311 3_645
C(4) H(13) 3.119 3_645
H(1) S(1) 2.686 .
H(1) O(1) 2.546 .
H(1) O(2) 3.173 3_745
H(1) N(1) 1.961 .
H(1) C(11) 3.363 .
H(1) C(10) 2.460 .
H(1) C(2) 2.026 .
H(1) C(5) 1.949 .
H(1) C(6) 3.204 .
H(1) C(16) 3.451 .
H(1) C(3) 3.104 .
H(1) C(4) 2.672 .
H(1) H(2) 3.362 3_645
H(1) H(6) 2.426 .
H(1) H(4) 2.994 .
H(1) H(5) 3.483 .
H(1) H(3) 3.396 .
H(1) H(7) 3.584 .
H(1) H(11) 2.311 .
H(1) H(15) 3.085 .
H(1) H(16) 2.671 .
H(1) H(16) 3.448 3_745
H(2) S(1) 3.337 1_455
H(2) O(2) 2.692 1_455
H(2) N(1) 3.180 1_455
H(2) C(2) 1.994 .
H(2) C(1) 3.406 .
H(2) C(16) 3.078 3_655
H(2) C(4) 2.584 .
H(2) H(1) 3.362 3_655
H(2) H(6) 3.267 .
H(2) H(6) 3.305 3_655
H(2) H(4) 3.255 .
H(2) H(5) 2.167 .
H(2) H(3) 1.763 .
H(2) H(14) 3.192 3_655
H(2) H(15) 2.286 3_655
H(2) H(16) 3.137 1_455
H(6) C(12) 3.152 3_645
H(6) C(10) 3.342 .
H(6) C(2) 1.984 .
H(6) C(5) 3.205 .
H(6) C(13) 3.042 3_645
H(6) C(1) 2.610 .
H(6) C(3) 3.090 .
H(6) C(3) 3.300 3_645
H(6) H(1) 2.426 .
H(6) H(2) 3.267 .
H(6) H(2) 3.305 3_645
H(6) H(4) 1.446 .
H(6) H(5) 1.575 .
H(6) H(3) 2.642 3_645
H(6) H(11) 3.033 .
H(6) H(12) 2.885 3_645
H(6) H(13) 2.616 3_645
H(4) C(8) 3.105 2_456
H(4) C(10) 3.062 .
H(4) C(2) 2.069 .
H(4) C(5) 2.824 .
H(4) C(13) 3.499 3_645
H(4) C(1) 2.790 .
H(4) C(3) 3.107 .
H(4) H(1) 2.994 .
H(4) H(2) 3.255 .
H(4) H(6) 1.446 .
H(4) H(5) 1.669 .
H(4) H(9) 2.523 2_456
H(4) H(11) 3.095 .
H(4) H(12) 3.444 3_645
H(4) H(13) 2.694 3_645
H(5) S(1) 3.587 1_455
H(5) O(1) 3.339 1_455
H(5) N(1) 3.172 1_455
H(5) C(10) 3.461 1_455
H(5) C(2) 1.976 .
H(5) C(5) 3.191 1_455
H(5) C(6) 3.358 1_455
H(5) C(1) 3.305 .
H(5) C(3) 2.469 .
H(5) H(1) 3.483 .
H(5) H(2) 2.167 .
H(5) H(6) 1.575 .
H(5) H(4) 1.669 .
H(5) H(3) 3.436 .
H(5) H(3) 3.347 3_645
H(5) H(12) 3.205 3_645
H(5) H(15) 3.384 3_655
H(5) H(16) 3.532 1_455
H(3) S(1) 3.38(2) .
H(3) O(1) 2.97(2) 3_755
H(3) N(1) 2.55(2) .
H(3) C(11) 3.054(19) .
H(3) C(12) 2.93(2) .
H(3) C(2) 2.032(18) .
H(3) C(13) 3.55(2) .
H(3) C(1) 2.732(19) .
H(3) C(4) 3.387(19) .
H(3) C(4) 3.308(18) 3_655
H(3) H(1) 3.396 .
H(3) H(2) 1.763 .
H(3) H(6) 2.642 3_655
H(3) H(5) 3.436 .
H(3) H(5) 3.347 3_655
H(3) H(7) 3.573 .
H(3) H(12) 2.917 .
H(3) H(14) 3.260 3_655
H(3) H(15) 3.357 3_655
H(3) H(16) 2.220 .
H(7) S(1) 3.505 3_755
H(7) O(1) 2.574 3_755
H(7) N(1) 2.829 .
H(7) O(4) 2.727 3_655
H(7) C(11) 3.571 3_755
H(7) C(8) 3.280 .
H(7) C(10) 3.309 .
H(7) C(2) 3.273 .
H(7) C(5) 2.100 .
H(7) C(1) 2.764 .
H(7) C(16) 3.245 3_755
H(7) C(7) 2.034 .
H(7) H(1) 3.584 .
H(7) H(3) 3.573 .
H(7) H(8) 2.223 .
H(7) H(9) 3.359 2_456
H(7) H(14) 2.805 3_655
H(7) H(15) 2.669 3_755
H(7) H(16) 2.434 .
H(8) O(3) 2.961 4_665
H(8) O(4) 2.773 3_655
H(8) C(8) 2.062 .
H(8) C(5) 3.209 .
H(8) C(9) 3.254 .
H(8) C(9) 3.426 2_556
H(8) C(6) 1.961 .
H(8) C(16) 3.468 3_755
H(8) H(7) 2.223 .
H(8) H(9) 2.514 .
H(8) H(9) 3.398 2_456
H(8) H(10) 3.290 2_556
H(8) H(13) 2.837 4_665
H(8) H(15) 3.349 3_755
H(9) C(8) 2.933 2_556
H(9) C(10) 3.277 .
H(9) C(10) 2.929 2_556
H(9) C(5) 2.924 2_556
H(9) C(9) 2.020 .
H(9) C(9) 2.949 2_556
H(9) C(6) 3.358 .
H(9) C(6) 2.872 2_556
H(9) C(7) 2.151 .
H(9) C(7) 2.889 2_556
H(9) C(4) 3.462 2_556
H(9) H(4) 2.523 2_556
H(9) H(7) 3.359 2_556
H(9) H(8) 2.514 .
H(9) H(8) 3.398 2_556
H(9) H(10) 2.308 .
H(9) H(10) 3.546 2_556
H(9) H(11) 3.473 2_556
H(9) H(14) 3.561 4_655
H(10) O(3) 2.709 3_645
H(10) N(2) 3.368 4_655
H(10) O(4) 2.976 4_655
H(10) C(8) 2.075 .
H(10) C(12) 3.457 3_745
H(10) C(14) 3.527 4_655
H(10) C(10) 2.076 .
H(10) C(5) 3.318 .
H(10) C(7) 3.315 .
H(10) C(15) 3.294 4_655
H(10) H(8) 3.290 2_456
H(10) H(9) 2.308 .
H(10) H(9) 3.546 2_456
H(10) H(11) 2.298 .
H(10) H(12) 2.985 3_745
H(10) H(13) 3.497 3_745
H(10) H(14) 3.127 4_655
H(11) O(3) 2.777 3_645
H(11) O(2) 2.641 3_745
H(11) N(2) 3.469 3_645
H(11) C(8) 3.186 .
H(11) C(12) 3.195 3_745
H(11) C(2) 3.588 .
H(11) C(5) 2.008 .
H(11) C(9) 1.969 .
H(11) C(6) 3.215 .
H(11) C(1) 2.686 .
H(11) C(4) 3.429 .
H(11) H(1) 2.311 .
H(11) H(6) 3.033 .
H(11) H(4) 3.095 .
H(11) H(9) 3.473 2_456
H(11) H(10) 2.298 .
H(11) H(12) 2.386 3_745
H(11) H(13) 3.075 3_645
H(12) S(1) 2.812 .
H(12) O(2) 2.652 .
H(12) N(1) 3.392 .
H(12) C(11) 2.018 .
H(12) C(14) 3.203 .
H(12) C(10) 2.767 3_755
H(12) C(9) 3.078 3_755
H(12) C(13) 2.011 .
H(12) C(16) 3.246 .
H(12) C(4) 3.311 3_655
H(12) H(6) 2.885 3_655
H(12) H(4) 3.444 3_655
H(12) H(5) 3.205 3_655
H(12) H(3) 2.917 .
H(12) H(10) 2.985 3_755
H(12) H(11) 2.386 3_755
H(12) H(13) 2.439 .
H(12) H(16) 3.227 .
H(13) O(3) 2.348 .
H(13) N(2) 2.611 .
H(13) O(4) 3.046 2_555
H(13) C(11) 3.393 .
H(13) C(12) 2.171 .
H(13) C(14) 2.103 .
H(13) C(10) 3.563 3_655
H(13) C(7) 3.476 4_664
H(13) C(15) 3.369 .
H(13) C(4) 3.119 3_655
H(13) H(6) 2.616 3_655
H(13) H(4) 2.694 3_655
H(13) H(8) 2.837 4_664
H(13) H(10) 3.497 3_755
H(13) H(11) 3.075 3_655
H(13) H(12) 2.439 .
H(14) O(1) 3.394 1_455
H(14) N(2) 2.705 .
H(14) O(4) 2.542 .
H(14) C(11) 3.167 .
H(14) C(14) 2.067 .
H(14) C(2) 3.316 3_645
H(14) C(13) 3.269 .
H(14) C(6) 3.423 3_645
H(14) C(16) 1.935 .
H(14) C(3) 3.033 3_645
H(14) H(2) 3.192 3_645
H(14) H(3) 3.260 3_645
H(14) H(7) 2.805 3_645
H(14) H(9) 3.561 4_654
H(14) H(10) 3.127 4_654
H(14) H(15) 2.327 .
H(15) S(1) 2.795 .
H(15) O(1) 2.470 .
H(15) N(1) 3.549 3_745
H(15) C(11) 2.045 .
H(15) C(12) 3.303 .
H(15) C(14) 3.325 .
H(15) C(6) 3.134 3_745
H(15) C(3) 2.918 3_645
H(15) C(7) 3.552 3_745
H(15) C(15) 2.133 .
H(15) H(1) 3.085 .
H(15) H(2) 2.286 3_645
H(15) H(5) 3.384 3_645
H(15) H(3) 3.357 3_645
H(15) H(7) 2.669 3_745
H(15) H(8) 3.349 3_745
H(15) H(14) 2.327 .
H(15) H(16) 3.043 3_745
H(16) S(1) 2.165 .
H(16) O(1) 3.238 .
H(16) O(1) 2.248 3_755
H(16) O(2) 2.571 .
H(16) C(11) 3.107 .
H(16) C(12) 3.477 .
H(16) C(2) 2.677 .
H(16) C(5) 2.722 .
H(16) C(6) 2.813 .
H(16) C(1) 1.976 .
H(16) C(3) 2.710 .
H(16) H(1) 2.671 .
H(16) H(1) 3.448 3_755
H(16) H(2) 3.137 1_655
H(16) H(5) 3.532 1_655
H(16) H(3) 2.220 .
H(16) H(7) 2.434 .
H(16) H(12) 3.227 .
H(16) H(15) 3.043 3_755

loop_
_geom_torsion_atom_site_label_1
_geom_torsion_atom_site_label_2
_geom_torsion_atom_site_label_3
_geom_torsion_atom_site_label_4
_geom_torsion
O(1) S(1) N(1) C(1) -44.87(12)
O(1) S(1) C(11) C(12) -163.94(11)
O(1) S(1) C(11) C(16) 19.94(14)
O(2) S(1) N(1) C(1) -175.00(10)
O(2) S(1) C(11) C(12) -32.92(13)
O(2) S(1) C(11) C(16) 150.96(12)
N(1) S(1) C(11) C(12) 80.64(12)
N(1) S(1) C(11) C(16) -95.48(13)
C(11) S(1) N(1) C(1) 70.26(12)
O(3) N(2) C(14) C(13) -0.6(2)
O(3) N(2) C(14) C(15) 178.57(13)
O(4) N(2) C(14) C(13) -179.54(14)
O(4) N(2) C(14) C(15) -0.4(2)
S(1) N(1) C(1) C(2) -98.93(13)
S(1) N(1) C(1) C(5) 133.24(10)
S(1) C(11) C(12) C(13) -174.89(12)
S(1) C(11) C(16) C(15) 174.43(12)
C(12) C(11) C(16) C(15) -1.6(2)
C(16) C(11) C(12) C(13) 1.2(2)
C(9) C(8) C(7) C(6) -0.6(2)
C(7) C(8) C(9) C(10) 0.5(2)
C(11) C(12) C(13) C(14) 0.4(2)
N(2) C(14) C(13) C(12) 177.58(13)
N(2) C(14) C(15) C(16) -178.00(13)
C(13) C(14) C(15) C(16) 1.1(2)
C(15) C(14) C(13) C(12) -1.5(2)
C(5) C(10) C(9) C(8) 1.2(2)
C(9) C(10) C(5) C(6) -2.7(2)
C(9) C(10) C(5) C(1) 174.92(15)
C(3) C(2) C(1) N(1) -5.4(2)
C(3) C(2) C(1) C(5) 119.86(16)
C(4) C(2) C(1) N(1) 171.94(12)
C(4) C(2) C(1) C(5) -62.77(17)
C(10) C(5) C(6) C(7) 2.6(2)
C(10) C(5) C(1) N(1) -129.17(14)
C(10) C(5) C(1) C(2) 102.65(16)
C(6) C(5) C(1) N(1) 48.43(17)
C(6) C(5) C(1) C(2) -79.75(17)
C(1) C(5) C(6) C(7) -175.02(14)
C(5) C(6) C(7) C(8) -1.0(2)
C(11) C(16) C(15) C(14) 0.5(2)
